data_7061071
loop_
_publ_author_name
'Dayaker, Gandrath'
'Erb, William'
'Hedidi, Madani'
'Chevallier, Floris'
'Blot, Marielle'
'Gros, Philippe C.'
'Hilmersson, G\"oran'
'Roisnel, Thierry'
'Dorcet, Vincent'
'Bentabed-Ababsa, Ghenia'
'Mongin, Florence'

_publ_section_title
;
 Enantioselective deprotometalation of alkyl ferrocenecarboxylates using
 bimetallic bases
;
_journal_issue 48
_journal_name_full 'New Journal of Chemistry'
_journal_page_first 22579
_journal_page_last 22590
_journal_paper_doi 10.1039/D1NJ04526A
_journal_volume 45
_journal_year 2021
_chemical_absolute_configuration unk
_chemical_compound_source 'synthesis as described'
_chemical_formula_moiety 'C25 H30 N2 O3'
_chemical_formula_sum 'C25 H30 N2 O3'
_chemical_formula_weight 406.51
_space_group_crystal_system orthorhombic
_space_group_IT_number 19
_space_group_name_Hall 'P 2ac 2ab'
_space_group_name_H-M_alt 'P 21 21 21'
_atom_sites_solution_hydrogens geom
_atom_sites_solution_primary direct
_atom_sites_solution_secondary difmap
_audit_update_record
;
2021-09-16 deposited with the CCDC.	2021-11-18 downloaded from the CCDC.
;
_cell_angle_alpha 90
_cell_angle_beta 90
_cell_angle_gamma 90
_cell_formula_units_Z 8
_cell_length_a 7.7346(6)
_cell_length_b 14.3407(9)
_cell_length_c 39.815(3)
_cell_measurement_reflns_used 6886
_cell_measurement_temperature 150(2)
_cell_measurement_theta_max 26.02
_cell_measurement_theta_min 2.49
_cell_measurement_wavelength 0.71073
_cell_volume 4416.3(6)
_computing_cell_refinement 'Bruker APEX2 (Bruker, 2014)'
_computing_data_collection 'Bruker APEX2 (Bruker, 2014)'
_computing_data_reduction 'Bruker APEX2 (Bruker, 2014)'
_computing_molecular_graphics
;
   'SXGRAPH (L. Farrugia, 1999), Mercury (CSD, 2020)'
;
_computing_publication_material 'CRYSCALC (T. Roisnel, local program, 2020)'
_computing_structure_refinement 'SHELXL-2018_3 (Sheldrick, 2018)'
_computing_structure_solution 'SIR97 (A. Altomare et al., 1999)'
_diffrn_ambient_temperature 150(2)
_diffrn_detector 'CCD plate'
_diffrn_detector_area_resol_mean 8.33
_diffrn_measured_fraction_theta_full 0.998
_diffrn_measured_fraction_theta_max 0.998
_diffrn_measurement_device_type 'APEXII, Bruker-AXS'
_diffrn_measurement_method 'CCD rotation images, thin slices'
_diffrn_orient_matrix_UB_11 0.0839875
_diffrn_orient_matrix_UB_12 -0.0367391
_diffrn_orient_matrix_UB_13 -0.0137518
_diffrn_orient_matrix_UB_21 0.0028289
_diffrn_orient_matrix_UB_22 0.0511037
_diffrn_orient_matrix_UB_23 -0.0170663
_diffrn_orient_matrix_UB_31 0.0982069
_diffrn_orient_matrix_UB_32 0.0299475
_diffrn_orient_matrix_UB_33 0.0122522
_diffrn_radiation_monochromator graphite
_diffrn_radiation_probe x-ray
_diffrn_radiation_source 'fine-focus sealed tube'
_diffrn_radiation_type MoK\a
_diffrn_radiation_wavelength 0.71073
_diffrn_reflns_av_R_equivalents 0.0357
_diffrn_reflns_av_unetI/netI 0.0561
_diffrn_reflns_limit_h_max 5
_diffrn_reflns_limit_h_min -10
_diffrn_reflns_limit_k_max 12
_diffrn_reflns_limit_k_min -18
_diffrn_reflns_limit_l_max 32
_diffrn_reflns_limit_l_min -51
_diffrn_reflns_number 22543
_diffrn_reflns_theta_full 25.242
_diffrn_reflns_theta_max 27.496
_diffrn_reflns_theta_min 2.926
_exptl_absorpt_coefficient_mu 0.080
_exptl_absorpt_correction_T_max 0.990
_exptl_absorpt_correction_T_min 0.851
_exptl_absorpt_correction_type multi-scan
_exptl_absorpt_process_details
;
  [Sheldrick, G.M. (2014). SADABS Bruker AXS Inc., Madison, Wisconsin, USA]
;
_exptl_crystal_colour colourless
_exptl_crystal_density_diffrn 1.223
_exptl_crystal_description prism
_exptl_crystal_F_000 1744
_exptl_crystal_size_max 0.320
_exptl_crystal_size_mid 0.230
_exptl_crystal_size_min 0.130
_refine_diff_density_max 0.149
_refine_diff_density_min -0.201
_refine_diff_density_rms 0.037
_refine_ls_extinction_method none
_refine_ls_goodness_of_fit_ref 0.995
_refine_ls_hydrogen_treatment constr
_refine_ls_matrix_type full
_refine_ls_number_parameters 549
_refine_ls_number_reflns 9897
_refine_ls_number_restraints 0
_refine_ls_restrained_S_all 0.995
_refine_ls_R_factor_all 0.0639
_refine_ls_R_factor_gt 0.0450
_refine_ls_shift/su_max 0.001
_refine_ls_shift/su_mean 0.000
_refine_ls_structure_factor_coef Fsqd
_refine_ls_weighting_details 'w=1/[\s^2^(Fo^2^)+(0.0441P)^2^+0.3169P] where P=(Fo^2^+2Fc^2^)/3'
_refine_ls_weighting_scheme calc
_refine_ls_wR_factor_gt 0.0915
_refine_ls_wR_factor_ref 0.1004
_reflns_Friedel_coverage 0.739
_reflns_Friedel_fraction_full 0.959
_reflns_Friedel_fraction_max 0.948
_reflns_number_gt 7802
_reflns_number_total 9897
_reflns_threshold_expression >2sigma(I)
_cod_data_source_file d1nj04526a2.cif
_cod_data_source_block DG185F2_HpinoSS
_cod_depositor_comments 'Adding full bibliography for 7061069--7061073.cif.'
_cod_database_code 7061071

loop_
_space_group_symop_operation_xyz
'x, y, z'
'-x+1/2, -y, z+1/2'
'x+1/2, -y+1/2, -z'
'-x, y+1/2, -z+1/2'

loop_
_atom_site_label
_atom_site_type_symbol
_atom_site_fract_x
_atom_site_fract_y
_atom_site_fract_z
_atom_site_U_iso_or_equiv
_atom_site_adp_type
_atom_site_occupancy
_atom_site_site_symmetry_order
_atom_site_calc_flag
_atom_site_refinement_flags_posn
_atom_site_refinement_flags_adp
_atom_site_refinement_flags_occupancy
_atom_site_disorder_assembly
_atom_site_disorder_group
N1 N 0.2763(3) 1.08743(16) 0.26513(6) 0.0358(5) Uani 1 1 d . . . . .
O3 O 0.3933(3) 1.13907(13) 0.27459(5) 0.0444(5) Uani 1 1 d . . . . .
O2 O 0.1757(3) 1.10690(14) 0.24227(5) 0.0499(5) Uani 1 1 d . . . . .
C4 C 0.2534(3) 0.99767(18) 0.28266(6) 0.0290(6) Uani 1 1 d . . . . .
C5 C 0.1292(3) 0.93662(18) 0.27070(6) 0.0313(6) Uani 1 1 d . . . . .
H5 H 0.065172 0.950730 0.250980 0.038 Uiso 1 1 calc R U . . .
C6 C 0.1005(3) 0.85465(18) 0.28810(6) 0.0306(6) Uani 1 1 d . . . . .
H6 H 0.014328 0.812484 0.280454 0.037 Uiso 1 1 calc R U . . .
C7 C 0.1963(3) 0.83307(17) 0.31670(6) 0.0274(6) Uani 1 1 d . . . . .
C8 C 0.3221(3) 0.89566(18) 0.32785(6) 0.0300(6) Uani 1 1 d . . . . .
H8 H 0.388622 0.881245 0.347220 0.036 Uiso 1 1 calc R U . . .
C9 C 0.3507(3) 0.97879(18) 0.31087(6) 0.0299(6) Uani 1 1 d . . . . .
H9 H 0.435530 1.021736 0.318513 0.036 Uiso 1 1 calc R U . . .
C10 C 0.1503(3) 0.74913(18) 0.33772(6) 0.0283(6) Uani 1 1 d . . . . .
O11 O 0.0144(2) 0.75176(12) 0.35408(4) 0.0345(4) Uani 1 1 d . . . . .
N12 N 0.2633(3) 0.67679(14) 0.33888(5) 0.0283(5) Uani 1 1 d . . . . .
C13 C 0.4106(3) 0.66987(18) 0.31486(7) 0.0305(6) Uani 1 1 d . . . . .
H13 H 0.390215 0.717398 0.296911 0.037 Uiso 1 1 calc R U . . .
C14 C 0.5824(3) 0.6948(2) 0.33177(8) 0.0431(7) Uani 1 1 d . . . . .
H14A H 0.579210 0.759846 0.339235 0.065 Uiso 1 1 calc R U . . .
H14B H 0.677158 0.686386 0.315710 0.065 Uiso 1 1 calc R U . . .
H14C H 0.600753 0.653936 0.351188 0.065 Uiso 1 1 calc R U . . .
C15 C 0.4110(3) 0.57475(18) 0.29782(7) 0.0314(6) Uani 1 1 d . . . . .
C16 C 0.3149(3) 0.56176(19) 0.26864(7) 0.0354(6) Uani 1 1 d . . . . .
H16 H 0.249579 0.612211 0.259813 0.042 Uiso 1 1 calc R U . . .
C17 C 0.3129(4) 0.4762(2) 0.25216(8) 0.0455(7) Uani 1 1 d . . . . .
H17 H 0.248679 0.469041 0.231987 0.055 Uiso 1 1 calc R U . . .
C18 C 0.4042(4) 0.4019(2) 0.26511(9) 0.0516(9) Uani 1 1 d . . . . .
H18 H 0.400565 0.342911 0.254301 0.062 Uiso 1 1 calc R U . . .
C19 C 0.5005(5) 0.4140(2) 0.29382(9) 0.0536(9) Uani 1 1 d . . . . .
H19 H 0.563490 0.362805 0.302734 0.064 Uiso 1 1 calc R U . . .
C20 C 0.5074(4) 0.4995(2) 0.30997(8) 0.0435(7) Uani 1 1 d . . . . .
H20 H 0.577830 0.507077 0.329329 0.052 Uiso 1 1 calc R U . . .
C21 C 0.2504(3) 0.60292(18) 0.36494(6) 0.0296(6) Uani 1 1 d . . . . .
H21 H 0.365372 0.571142 0.363977 0.036 Uiso 1 1 calc R U . . .
C22 C 0.2440(4) 0.6446(2) 0.40107(6) 0.0394(7) Uani 1 1 d . . . . .
H22A H 0.363199 0.649879 0.409910 0.047 Uiso 1 1 calc R U . . .
H22B H 0.194082 0.708089 0.400068 0.047 Uiso 1 1 calc R U . . .
C23 C 0.1371(4) 0.5853(2) 0.42493(7) 0.0435(7) Uani 1 1 d . . . . .
H23 H 0.136827 0.607161 0.448787 0.052 Uiso 1 1 calc R U . . .
C24 C -0.0441(4) 0.5725(2) 0.40923(7) 0.0438(7) Uani 1 1 d . . . . .
H24A H -0.080854 0.624246 0.394389 0.053 Uiso 1 1 calc R U . . .
H24B H -0.135735 0.555836 0.425521 0.053 Uiso 1 1 calc R U . . .
C25 C 0.0361(4) 0.48823(19) 0.39054(7) 0.0376(7) Uani 1 1 d . . . . .
H25 H -0.043477 0.433804 0.387818 0.045 Uiso 1 1 calc R U . . .
C26 C 0.1182(3) 0.52262(18) 0.35779(6) 0.0291(6) Uani 1 1 d . . . . .
H26 H 0.186672 0.469231 0.348609 0.035 Uiso 1 1 calc R U . . .
C27 C -0.0207(3) 0.54445(19) 0.33190(6) 0.0341(6) Uani 1 1 d . . . . .
H27A H -0.093361 0.489281 0.328466 0.051 Uiso 1 1 calc R U . . .
H27B H 0.034031 0.561906 0.310609 0.051 Uiso 1 1 calc R U . . .
H27C H -0.092281 0.596225 0.339947 0.051 Uiso 1 1 calc R U . . .
C28 C 0.1669(4) 0.4790(2) 0.42033(7) 0.0450(7) Uani 1 1 d . . . . .
C29 C 0.3480(4) 0.4416(2) 0.41408(8) 0.0559(9) Uani 1 1 d . . . . .
H29A H 0.395025 0.469611 0.393578 0.084 Uiso 1 1 calc R U . . .
H29B H 0.343173 0.373661 0.411460 0.084 Uiso 1 1 calc R U . . .
H29C H 0.422486 0.457271 0.433168 0.084 Uiso 1 1 calc R U . . .
C30 C 0.0869(6) 0.4228(2) 0.44944(8) 0.0644(10) Uani 1 1 d . . . . .
H30A H 0.088419 0.356233 0.443834 0.097 Uiso 1 1 calc R U . . .
H30B H -0.032627 0.443049 0.453045 0.097 Uiso 1 1 calc R U . . .
H30C H 0.154187 0.433263 0.469960 0.097 Uiso 1 1 calc R U . . .
N51 N 0.5118(4) -0.3132(2) 0.48972(8) 0.0590(8) Uani 1 1 d . . . . .
O52 O 0.4570(4) -0.2956(2) 0.51755(7) 0.0915(10) Uani 1 1 d . . . . .
O53 O 0.5338(6) -0.39189(19) 0.47924(8) 0.1117(12) Uani 1 1 d . . . . .
C54 C 0.5575(3) -0.23532(19) 0.46739(7) 0.0358(6) Uani 1 1 d . . . . .
C55 C 0.6409(4) -0.25460(19) 0.43763(7) 0.0378(6) Uani 1 1 d . . . . .
H55 H 0.663759 -0.317204 0.431219 0.045 Uiso 1 1 calc R U . . .
C56 C 0.6905(3) -0.18181(18) 0.41738(6) 0.0321(6) Uani 1 1 d . . . . .
H56 H 0.748651 -0.193771 0.396807 0.038 Uiso 1 1 calc R U . . .
C57 C 0.6555(3) -0.09058(17) 0.42707(6) 0.0255(5) Uani 1 1 d . . . . .
C58 C 0.5684(3) -0.07324(18) 0.45686(6) 0.0303(6) Uani 1 1 d . . . . .
H58 H 0.542796 -0.010863 0.463173 0.036 Uiso 1 1 calc R U . . .
C59 C 0.5186(3) -0.14577(19) 0.47736(7) 0.0361(7) Uani 1 1 d . . . . .
H59 H 0.459058 -0.134361 0.497822 0.043 Uiso 1 1 calc R U . . .
C60 C 0.7036(3) -0.01122(17) 0.40404(6) 0.0264(5) Uani 1 1 d . . . . .
O51 O 0.5947(2) 0.01622(13) 0.38365(4) 0.0353(4) Uani 1 1 d . . . . .
N62 N 0.8640(2) 0.02499(13) 0.40701(5) 0.0229(4) Uani 1 1 d . . . . .
C63 C 0.9956(3) -0.01636(16) 0.43005(6) 0.0237(5) Uani 1 1 d . . . . .
H63 H 0.931626 -0.058537 0.445726 0.028 Uiso 1 1 calc R U . . .
C64 C 1.1235(3) -0.07723(17) 0.41094(7) 0.0316(6) Uani 1 1 d . . . . .
H64A H 1.060375 -0.124787 0.398215 0.047 Uiso 1 1 calc R U . . .
H64B H 1.201865 -0.107655 0.426886 0.047 Uiso 1 1 calc R U . . .
H64C H 1.190633 -0.038427 0.395437 0.047 Uiso 1 1 calc R U . . .
C65 C 1.0810(3) 0.05785(16) 0.45160(6) 0.0224(5) Uani 1 1 d . . . . .
C66 C 1.2396(3) 0.09808(17) 0.44361(6) 0.0285(6) Uani 1 1 d . . . . .
H66 H 1.296433 0.081168 0.423348 0.034 Uiso 1 1 calc R U . . .
C67 C 1.3156(3) 0.16275(18) 0.46501(7) 0.0348(6) Uani 1 1 d . . . . .
H67 H 1.422613 0.190705 0.459033 0.042 Uiso 1 1 calc R U . . .
C68 C 1.2369(4) 0.18662(18) 0.49485(6) 0.0341(6) Uani 1 1 d . . . . .
H68 H 1.290098 0.230052 0.509603 0.041 Uiso 1 1 calc R U . . .
C69 C 1.0802(4) 0.14689(17) 0.50309(7) 0.0329(6) Uani 1 1 d . . . . .
H69 H 1.025163 0.162965 0.523623 0.039 Uiso 1 1 calc R U . . .
C70 C 1.0026(3) 0.08352(17) 0.48150(6) 0.0276(5) Uani 1 1 d . . . . .
H70 H 0.893833 0.057277 0.487318 0.033 Uiso 1 1 calc R U . . .
C71 C 0.9298(3) 0.09409(16) 0.38244(5) 0.0234(5) Uani 1 1 d . . . . .
H71 H 1.055988 0.098328 0.387726 0.028 Uiso 1 1 calc R U . . .
C72 C 0.9260(3) 0.05541(17) 0.34610(6) 0.0260(5) Uani 1 1 d . . . . .
H72A H 1.036571 0.023270 0.341314 0.031 Uiso 1 1 calc R U . . .
H72B H 0.831756 0.009032 0.344096 0.031 Uiso 1 1 calc R U . . .
C73 C 0.8984(3) 0.13229(16) 0.32038(6) 0.0266(5) Uani 1 1 d . . . . .
H73 H 0.906634 0.111872 0.296418 0.032 Uiso 1 1 calc R U . . .
C74 C 0.7289(3) 0.18264(18) 0.32971(6) 0.0309(6) Uani 1 1 d . . . . .
H74A H 0.644109 0.143135 0.341743 0.037 Uiso 1 1 calc R U . . .
H74B H 0.674139 0.216665 0.310868 0.037 Uiso 1 1 calc R U . . .
C75 C 0.8418(3) 0.24437(17) 0.35293(6) 0.0274(5) Uani 1 1 d . . . . .
H75 H 0.805828 0.311271 0.354021 0.033 Uiso 1 1 calc R U . . .
C76 C 0.8633(3) 0.19697(16) 0.38719(6) 0.0262(5) Uani 1 1 d . . . . .
H76 H 0.958048 0.231314 0.398974 0.031 Uiso 1 1 calc R U . . .
C77 C 0.7014(4) 0.20968(19) 0.40875(7) 0.0367(7) Uani 1 1 d . . . . .
H77A H 0.683645 0.276178 0.413242 0.055 Uiso 1 1 calc R U . . .
H77B H 0.715979 0.176311 0.430042 0.055 Uiso 1 1 calc R U . . .
H77C H 0.600858 0.184686 0.396780 0.055 Uiso 1 1 calc R U . . .
C78 C 0.9973(3) 0.22431(17) 0.32882(6) 0.0282(6) Uani 1 1 d . . . . .
C79 C 0.9969(4) 0.28994(18) 0.29849(6) 0.0391(7) Uani 1 1 d . . . . .
H79A H 1.036621 0.351877 0.305453 0.059 Uiso 1 1 calc R U . . .
H79B H 0.879314 0.294582 0.289458 0.059 Uiso 1 1 calc R U . . .
H79C H 1.074365 0.265367 0.281144 0.059 Uiso 1 1 calc R U . . .
C80 C 1.1814(3) 0.22254(19) 0.34293(6) 0.0339(6) Uani 1 1 d . . . . .
H80A H 1.263730 0.212297 0.324586 0.051 Uiso 1 1 calc R U . . .
H80B H 1.191769 0.171974 0.359359 0.051 Uiso 1 1 calc R U . . .
H80C H 1.206548 0.282235 0.353871 0.051 Uiso 1 1 calc R U . . .

loop_
_atom_site_aniso_label
_atom_site_aniso_U_11
_atom_site_aniso_U_22
_atom_site_aniso_U_33
_atom_site_aniso_U_23
_atom_site_aniso_U_13
_atom_site_aniso_U_12
N1 0.0419(13) 0.0357(13) 0.0297(12) -0.0042(11) 0.0098(11) 0.0038(11)
O3 0.0468(12) 0.0375(11) 0.0490(12) -0.0057(9) 0.0098(10) -0.0057(10)
O2 0.0659(14) 0.0504(13) 0.0334(11) 0.0080(10) -0.0040(11) 0.0019(12)
C4 0.0306(13) 0.0299(14) 0.0265(13) -0.0037(11) 0.0082(11) 0.0039(11)
C5 0.0320(14) 0.0376(15) 0.0245(13) -0.0063(12) -0.0014(11) 0.0056(12)
C6 0.0283(13) 0.0324(15) 0.0311(14) -0.0079(12) -0.0026(11) 0.0019(12)
C7 0.0248(12) 0.0285(14) 0.0289(13) -0.0072(11) 0.0001(11) 0.0086(11)
C8 0.0260(12) 0.0371(15) 0.0270(13) -0.0056(12) -0.0024(11) 0.0067(12)
C9 0.0251(12) 0.0348(15) 0.0297(13) -0.0068(12) 0.0005(11) -0.0001(11)
C10 0.0270(12) 0.0318(14) 0.0260(13) -0.0073(11) -0.0039(11) 0.0029(12)
O11 0.0299(9) 0.0343(10) 0.0393(10) -0.0054(9) 0.0070(9) 0.0055(9)
N12 0.0237(10) 0.0317(12) 0.0296(11) -0.0002(9) 0.0005(9) 0.0053(9)
C13 0.0231(12) 0.0324(14) 0.0361(15) -0.0023(12) 0.0019(11) 0.0035(11)
C14 0.0268(14) 0.0466(18) 0.0558(19) -0.0068(15) -0.0023(13) 0.0032(13)
C15 0.0234(12) 0.0311(14) 0.0398(15) 0.0001(12) 0.0097(11) 0.0046(11)
C16 0.0280(13) 0.0367(15) 0.0415(16) -0.0009(13) 0.0076(12) 0.0016(12)
C17 0.0359(15) 0.0487(18) 0.0520(18) -0.0146(15) 0.0151(14) -0.0047(15)
C18 0.0446(17) 0.0346(17) 0.076(2) -0.0140(17) 0.0270(18) -0.0070(15)
C19 0.0483(18) 0.0342(17) 0.078(2) 0.0082(17) 0.0267(19) 0.0133(16)
C20 0.0342(15) 0.0422(18) 0.0542(18) 0.0036(14) 0.0069(14) 0.0122(14)
C21 0.0263(12) 0.0324(15) 0.0302(13) 0.0023(11) -0.0044(11) 0.0028(11)
C22 0.0462(16) 0.0402(16) 0.0318(15) -0.0054(13) -0.0065(13) -0.0009(14)
C23 0.0583(19) 0.0443(17) 0.0278(14) -0.0023(13) 0.0007(14) -0.0006(16)
C24 0.0471(18) 0.0445(18) 0.0398(16) 0.0024(14) 0.0151(14) 0.0054(14)
C25 0.0380(15) 0.0339(15) 0.0408(16) 0.0008(13) -0.0006(12) -0.0018(12)
C26 0.0264(13) 0.0287(13) 0.0321(14) -0.0051(12) -0.0036(11) 0.0070(11)
C27 0.0288(13) 0.0359(15) 0.0376(15) -0.0037(12) -0.0075(12) 0.0016(12)
C28 0.0589(19) 0.0407(17) 0.0354(16) 0.0057(14) -0.0085(15) 0.0018(15)
C29 0.062(2) 0.053(2) 0.0527(19) 0.0073(16) -0.0181(17) 0.0169(17)
C30 0.094(3) 0.056(2) 0.0430(19) 0.0146(16) -0.0091(19) -0.007(2)
N51 0.0542(17) 0.0502(19) 0.073(2) 0.0335(16) 0.0048(16) -0.0051(15)
O52 0.096(2) 0.088(2) 0.091(2) 0.0557(17) 0.0517(18) 0.0207(17)
O53 0.181(4) 0.0395(16) 0.114(2) 0.0300(16) 0.024(2) -0.018(2)
C54 0.0299(14) 0.0339(16) 0.0435(16) 0.0162(13) -0.0039(12) -0.0070(12)
C55 0.0408(15) 0.0260(14) 0.0467(17) -0.0007(13) -0.0027(13) -0.0048(13)
C56 0.0337(14) 0.0326(15) 0.0298(14) -0.0016(12) 0.0002(11) -0.0063(12)
C57 0.0235(12) 0.0292(14) 0.0237(12) 0.0032(11) -0.0049(10) -0.0064(11)
C58 0.0289(13) 0.0303(14) 0.0315(14) 0.0025(11) 0.0008(11) 0.0014(11)
C59 0.0288(14) 0.0468(18) 0.0327(15) 0.0104(13) 0.0042(12) 0.0003(13)
C60 0.0274(12) 0.0266(13) 0.0254(13) 0.0013(11) 0.0000(10) -0.0023(11)
O51 0.0275(9) 0.0418(11) 0.0365(10) 0.0128(9) -0.0085(8) -0.0036(9)
N62 0.0237(10) 0.0237(10) 0.0214(10) 0.0047(9) -0.0028(8) -0.0024(9)
C63 0.0258(12) 0.0229(12) 0.0225(12) 0.0033(10) -0.0040(10) 0.0000(11)
C64 0.0331(14) 0.0272(14) 0.0345(14) -0.0068(11) -0.0081(12) 0.0051(11)
C65 0.0245(12) 0.0211(12) 0.0215(12) 0.0043(10) -0.0041(10) 0.0032(10)
C66 0.0266(12) 0.0327(14) 0.0262(13) -0.0048(11) 0.0022(11) -0.0003(11)
C67 0.0287(13) 0.0345(15) 0.0413(16) -0.0076(13) 0.0035(12) -0.0063(12)
C68 0.0413(15) 0.0288(15) 0.0323(14) -0.0066(12) -0.0039(12) -0.0020(13)
C69 0.0428(15) 0.0308(14) 0.0251(13) -0.0012(11) 0.0080(12) 0.0023(13)
C70 0.0287(12) 0.0274(13) 0.0267(13) 0.0031(11) 0.0048(11) 0.0010(11)
C71 0.0246(12) 0.0237(12) 0.0217(12) 0.0040(10) 0.0009(10) -0.0010(10)
C72 0.0321(13) 0.0226(13) 0.0234(13) 0.0009(10) 0.0003(10) 0.0022(11)
C73 0.0366(14) 0.0231(13) 0.0200(12) 0.0006(10) -0.0016(11) 0.0008(11)
C74 0.0332(14) 0.0304(14) 0.0292(13) 0.0070(12) -0.0060(11) 0.0045(12)
C75 0.0334(13) 0.0195(12) 0.0291(13) 0.0014(11) 0.0023(11) 0.0043(11)
C76 0.0301(13) 0.0246(13) 0.0239(12) -0.0013(10) 0.0038(10) -0.0007(11)
C77 0.0429(16) 0.0328(15) 0.0344(15) -0.0011(12) 0.0136(13) 0.0056(13)
C78 0.0353(13) 0.0263(14) 0.0230(12) 0.0042(11) 0.0042(11) 0.0007(12)
C79 0.0553(18) 0.0296(14) 0.0326(14) 0.0069(12) 0.0105(14) -0.0009(14)
C80 0.0355(14) 0.0339(15) 0.0324(15) 0.0020(12) 0.0084(12) -0.0050(12)

loop_
_atom_type_symbol
_atom_type_description
_atom_type_scat_dispersion_real
_atom_type_scat_dispersion_imag
_atom_type_scat_source
C C 0.0033 0.0016 'International Tables Vol C Tables 4.2.6.8 and 6.1.1.4'
H H 0.0000 0.0000 'International Tables Vol C Tables 4.2.6.8 and 6.1.1.4'
N N 0.0061 0.0033 'International Tables Vol C Tables 4.2.6.8 and 6.1.1.4'
O O 0.0106 0.0060 'International Tables Vol C Tables 4.2.6.8 and 6.1.1.4'

loop_
_geom_angle_atom_site_label_1
_geom_angle_atom_site_label_2
_geom_angle_atom_site_label_3
_geom_angle
_geom_angle_site_symmetry_1
_geom_angle_site_symmetry_3
_geom_angle_publ_flag
O3 N1 O2 123.8(2) . . ?
O3 N1 C4 118.0(2) . . ?
O2 N1 C4 118.2(2) . . ?
C9 C4 C5 122.3(2) . . ?
C9 C4 N1 119.4(2) . . ?
C5 C4 N1 118.2(2) . . ?
C6 C5 C4 118.5(2) . . ?
C6 C5 H5 120.8 . . ?
C4 C5 H5 120.8 . . ?
C5 C6 C7 120.9(2) . . ?
C5 C6 H6 119.6 . . ?
C7 C6 H6 119.6 . . ?
C6 C7 C8 119.2(2) . . ?
C6 C7 C10 120.3(2) . . ?
C8 C7 C10 120.1(2) . . ?
C9 C8 C7 120.6(2) . . ?
C9 C8 H8 119.7 . . ?
C7 C8 H8 119.7 . . ?
C4 C9 C8 118.6(2) . . ?
C4 C9 H9 120.7 . . ?
C8 C9 H9 120.7 . . ?
O11 C10 N12 123.5(2) . . ?
O11 C10 C7 117.9(2) . . ?
N12 C10 C7 118.5(2) . . ?
C10 N12 C21 121.7(2) . . ?
C10 N12 C13 121.4(2) . . ?
C21 N12 C13 116.85(19) . . ?
N12 C13 C15 110.3(2) . . ?
N12 C13 C14 111.4(2) . . ?
C15 C13 C14 113.7(2) . . ?
N12 C13 H13 107.0 . . ?
C15 C13 H13 107.0 . . ?
C14 C13 H13 107.0 . . ?
C13 C14 H14A 109.5 . . ?
C13 C14 H14B 109.5 . . ?
H14A C14 H14B 109.5 . . ?
C13 C14 H14C 109.5 . . ?
H14A C14 H14C 109.5 . . ?
H14B C14 H14C 109.5 . . ?
C16 C15 C20 118.1(3) . . ?
C16 C15 C13 119.4(2) . . ?
C20 C15 C13 122.5(3) . . ?
C17 C16 C15 121.2(3) . . ?
C17 C16 H16 119.4 . . ?
C15 C16 H16 119.4 . . ?
C18 C17 C16 120.0(3) . . ?
C18 C17 H17 120.0 . . ?
C16 C17 H17 120.0 . . ?
C19 C18 C17 119.4(3) . . ?
C19 C18 H18 120.3 . . ?
C17 C18 H18 120.3 . . ?
C18 C19 C20 121.2(3) . . ?
C18 C19 H19 119.4 . . ?
C20 C19 H19 119.4 . . ?
C19 C20 C15 120.1(3) . . ?
C19 C20 H20 119.9 . . ?
C15 C20 H20 119.9 . . ?
N12 C21 C22 111.9(2) . . ?
N12 C21 C26 116.16(19) . . ?
C22 C21 C26 115.4(2) . . ?
N12 C21 H21 103.8 . . ?
C22 C21 H21 103.8 . . ?
C26 C21 H21 103.8 . . ?
C23 C22 C21 112.3(2) . . ?
C23 C22 H22A 109.1 . . ?
C21 C22 H22A 109.1 . . ?
C23 C22 H22B 109.1 . . ?
C21 C22 H22B 109.1 . . ?
H22A C22 H22B 107.9 . . ?
C22 C23 C24 107.9(2) . . ?
C22 C23 C28 113.2(2) . . ?
C24 C23 C28 88.3(2) . . ?
C22 C23 H23 114.8 . . ?
C24 C23 H23 114.8 . . ?
C28 C23 H23 114.8 . . ?
C23 C24 C25 85.6(2) . . ?
C23 C24 H24A 114.4 . . ?
C25 C24 H24A 114.4 . . ?
C23 C24 H24B 114.4 . . ?
C25 C24 H24B 114.4 . . ?
H24A C24 H24B 111.5 . . ?
C26 C25 C24 108.9(2) . . ?
C26 C25 C28 113.9(2) . . ?
C24 C25 C28 87.7(2) . . ?
C26 C25 H25 114.5 . . ?
C24 C25 H25 114.5 . . ?
C28 C25 H25 114.5 . . ?
C27 C26 C25 110.5(2) . . ?
C27 C26 C21 115.7(2) . . ?
C25 C26 C21 110.6(2) . . ?
C27 C26 H26 106.5 . . ?
C25 C26 H26 106.5 . . ?
C21 C26 H26 106.5 . . ?
C26 C27 H27A 109.5 . . ?
C26 C27 H27B 109.5 . . ?
H27A C27 H27B 109.5 . . ?
C26 C27 H27C 109.5 . . ?
H27A C27 H27C 109.5 . . ?
H27B C27 H27C 109.5 . . ?
C29 C28 C30 107.9(3) . . ?
C29 C28 C23 120.2(3) . . ?
C30 C28 C23 111.4(3) . . ?
C29 C28 C25 120.1(2) . . ?
C30 C28 C25 110.8(3) . . ?
C23 C28 C25 84.9(2) . . ?
C28 C29 H29A 109.5 . . ?
C28 C29 H29B 109.5 . . ?
H29A C29 H29B 109.5 . . ?
C28 C29 H29C 109.5 . . ?
H29A C29 H29C 109.5 . . ?
H29B C29 H29C 109.5 . . ?
C28 C30 H30A 109.5 . . ?
C28 C30 H30B 109.5 . . ?
H30A C30 H30B 109.5 . . ?
C28 C30 H30C 109.5 . . ?
H30A C30 H30C 109.5 . . ?
H30B C30 H30C 109.5 . . ?
O52 N51 O53 123.8(3) . . ?
O52 N51 C54 118.6(3) . . ?
O53 N51 C54 117.6(3) . . ?
C55 C54 C59 122.5(2) . . ?
C55 C54 N51 118.7(3) . . ?
C59 C54 N51 118.8(3) . . ?
C56 C55 C54 118.9(3) . . ?
C56 C55 H55 120.5 . . ?
C54 C55 H55 120.5 . . ?
C55 C56 C57 119.8(2) . . ?
C55 C56 H56 120.1 . . ?
C57 C56 H56 120.1 . . ?
C58 C57 C56 120.0(2) . . ?
C58 C57 C60 120.3(2) . . ?
C56 C57 C60 119.6(2) . . ?
C59 C58 C57 120.5(2) . . ?
C59 C58 H58 119.8 . . ?
C57 C58 H58 119.8 . . ?
C58 C59 C54 118.2(2) . . ?
C58 C59 H59 120.9 . . ?
C54 C59 H59 120.9 . . ?
O51 C60 N62 124.2(2) . . ?
O51 C60 C57 118.2(2) . . ?
N62 C60 C57 117.6(2) . . ?
C60 N62 C71 121.00(19) . . ?
C60 N62 C63 121.83(19) . . ?
C71 N62 C63 115.90(18) . . ?
N62 C63 C65 111.43(19) . . ?
N62 C63 C64 111.32(19) . . ?
C65 C63 C64 113.7(2) . . ?
N62 C63 H63 106.6 . . ?
C65 C63 H63 106.6 . . ?
C64 C63 H63 106.6 . . ?
C63 C64 H64A 109.5 . . ?
C63 C64 H64B 109.5 . . ?
H64A C64 H64B 109.5 . . ?
C63 C64 H64C 109.5 . . ?
H64A C64 H64C 109.5 . . ?
H64B C64 H64C 109.5 . . ?
C70 C65 C66 118.2(2) . . ?
C70 C65 C63 118.8(2) . . ?
C66 C65 C63 123.0(2) . . ?
C67 C66 C65 120.6(2) . . ?
C67 C66 H66 119.7 . . ?
C65 C66 H66 119.7 . . ?
C68 C67 C66 120.5(2) . . ?
C68 C67 H67 119.7 . . ?
C66 C67 H67 119.7 . . ?
C67 C68 C69 119.4(2) . . ?
C67 C68 H68 120.3 . . ?
C69 C68 H68 120.3 . . ?
C68 C69 C70 120.2(2) . . ?
C68 C69 H69 119.9 . . ?
C70 C69 H69 119.9 . . ?
C65 C70 C69 121.1(2) . . ?
C65 C70 H70 119.4 . . ?
C69 C70 H70 119.4 . . ?
N62 C71 C72 111.73(19) . . ?
N62 C71 C76 115.77(18) . . ?
C72 C71 C76 116.19(19) . . ?
N62 C71 H71 103.7 . . ?
C72 C71 H71 103.7 . . ?
C76 C71 H71 103.7 . . ?
C73 C72 C71 111.84(19) . . ?
C73 C72 H72A 109.2 . . ?
C71 C72 H72A 109.2 . . ?
C73 C72 H72B 109.2 . . ?
C71 C72 H72B 109.2 . . ?
H72A C72 H72B 107.9 . . ?
C72 C73 C74 107.3(2) . . ?
C72 C73 C78 113.52(19) . . ?
C74 C73 C78 88.24(18) . . ?
C72 C73 H73 114.9 . . ?
C74 C73 H73 114.9 . . ?
C78 C73 H73 114.9 . . ?
C73 C74 C75 86.09(18) . . ?
C73 C74 H74A 114.3 . . ?
C75 C74 H74A 114.3 . . ?
C73 C74 H74B 114.3 . . ?
C75 C74 H74B 114.3 . . ?
H74A C74 H74B 111.4 . . ?
C76 C75 C74 109.8(2) . . ?
C76 C75 C78 112.4(2) . . ?
C74 C75 C78 87.84(18) . . ?
C76 C75 H75 114.6 . . ?
C74 C75 H75 114.6 . . ?
C78 C75 H75 114.6 . . ?
C77 C76 C75 111.0(2) . . ?
C77 C76 C71 116.6(2) . . ?
C75 C76 C71 110.12(18) . . ?
C77 C76 H76 106.2 . . ?
C75 C76 H76 106.2 . . ?
C71 C76 H76 106.2 . . ?
C76 C77 H77A 109.5 . . ?
C76 C77 H77B 109.5 . . ?
H77A C77 H77B 109.5 . . ?
C76 C77 H77C 109.5 . . ?
H77A C77 H77C 109.5 . . ?
H77B C77 H77C 109.5 . . ?
C80 C78 C79 107.6(2) . . ?
C80 C78 C73 121.4(2) . . ?
C79 C78 C73 110.4(2) . . ?
C80 C78 C75 119.5(2) . . ?
C79 C78 C75 111.7(2) . . ?
C73 C78 C75 84.88(18) . . ?
C78 C79 H79A 109.5 . . ?
C78 C79 H79B 109.5 . . ?
H79A C79 H79B 109.5 . . ?
C78 C79 H79C 109.5 . . ?
H79A C79 H79C 109.5 . . ?
H79B C79 H79C 109.5 . . ?
C78 C80 H80A 109.5 . . ?
C78 C80 H80B 109.5 . . ?
H80A C80 H80B 109.5 . . ?
C78 C80 H80C 109.5 . . ?
H80A C80 H80C 109.5 . . ?
H80B C80 H80C 109.5 . . ?

loop_
_geom_bond_atom_site_label_1
_geom_bond_atom_site_label_2
_geom_bond_distance
_geom_bond_site_symmetry_2
_geom_bond_publ_flag
N1 O3 1.228(3) . ?
N1 O2 1.230(3) . ?
N1 C4 1.475(3) . ?
C4 C9 1.379(3) . ?
C4 C5 1.384(4) . ?
C5 C6 1.382(4) . ?
C5 H5 0.9500 . ?
C6 C7 1.394(3) . ?
C6 H6 0.9500 . ?
C7 C8 1.396(3) . ?
C7 C10 1.509(4) . ?
C8 C9 1.388(4) . ?
C8 H8 0.9500 . ?
C9 H9 0.9500 . ?
C10 O11 1.237(3) . ?
C10 N12 1.357(3) . ?
N12 C21 1.486(3) . ?
N12 C13 1.491(3) . ?
C13 C15 1.524(4) . ?
C13 C14 1.532(4) . ?
C13 H13 1.0000 . ?
C14 H14A 0.9800 . ?
C14 H14B 0.9800 . ?
C14 H14C 0.9800 . ?
C15 C16 1.391(4) . ?
C15 C20 1.398(4) . ?
C16 C17 1.391(4) . ?
C16 H16 0.9500 . ?
C17 C18 1.378(4) . ?
C17 H17 0.9500 . ?
C18 C19 1.376(5) . ?
C18 H18 0.9500 . ?
C19 C20 1.386(4) . ?
C19 H19 0.9500 . ?
C20 H20 0.9500 . ?
C21 C22 1.559(4) . ?
C21 C26 1.566(3) . ?
C21 H21 1.0000 . ?
C22 C23 1.519(4) . ?
C22 H22A 0.9900 . ?
C22 H22B 0.9900 . ?
C23 C24 1.545(4) . ?
C23 C28 1.553(4) . ?
C23 H23 1.0000 . ?
C24 C25 1.549(4) . ?
C24 H24A 0.9900 . ?
C24 H24B 0.9900 . ?
C25 C26 1.532(4) . ?
C25 C28 1.565(4) . ?
C25 H25 1.0000 . ?
C26 C27 1.522(3) . ?
C26 H26 1.0000 . ?
C27 H27A 0.9800 . ?
C27 H27B 0.9800 . ?
C27 H27C 0.9800 . ?
C28 C29 1.521(5) . ?
C28 C30 1.542(4) . ?
C29 H29A 0.9800 . ?
C29 H29B 0.9800 . ?
C29 H29C 0.9800 . ?
C30 H30A 0.9800 . ?
C30 H30B 0.9800 . ?
C30 H30C 0.9800 . ?
N51 O52 1.213(4) . ?
N51 O53 1.215(4) . ?
N51 C54 1.471(4) . ?
C54 C55 1.377(4) . ?
C54 C59 1.377(4) . ?
C55 C56 1.374(4) . ?
C55 H55 0.9500 . ?
C56 C57 1.391(4) . ?
C56 H56 0.9500 . ?
C57 C58 1.387(3) . ?
C57 C60 1.508(3) . ?
C58 C59 1.377(4) . ?
C58 H58 0.9500 . ?
C59 H59 0.9500 . ?
C60 O51 1.234(3) . ?
C60 N62 1.350(3) . ?
N62 C71 1.483(3) . ?
N62 C63 1.493(3) . ?
C63 C65 1.518(3) . ?
C63 C64 1.523(3) . ?
C63 H63 1.0000 . ?
C64 H64A 0.9800 . ?
C64 H64B 0.9800 . ?
C64 H64C 0.9800 . ?
C65 C70 1.386(3) . ?
C65 C66 1.393(3) . ?
C66 C67 1.390(3) . ?
C66 H66 0.9500 . ?
C67 C68 1.378(4) . ?
C67 H67 0.9500 . ?
C68 C69 1.379(4) . ?
C68 H68 0.9500 . ?
C69 C70 1.387(3) . ?
C69 H69 0.9500 . ?
C70 H70 0.9500 . ?
C71 C72 1.550(3) . ?
C71 C76 1.574(3) . ?
C71 H71 1.0000 . ?
C72 C73 1.520(3) . ?
C72 H72A 0.9900 . ?
C72 H72B 0.9900 . ?
C73 C74 1.542(3) . ?
C73 C78 1.562(3) . ?
C73 H73 1.0000 . ?
C74 C75 1.550(3) . ?
C74 H74A 0.9900 . ?
C74 H74B 0.9900 . ?
C75 C76 1.533(3) . ?
C75 C78 1.565(3) . ?
C75 H75 1.0000 . ?
C76 C77 1.529(3) . ?
C76 H76 1.0000 . ?
C77 H77A 0.9800 . ?
C77 H77B 0.9800 . ?
C77 H77C 0.9800 . ?
C78 C80 1.531(4) . ?
C78 C79 1.531(3) . ?
C79 H79A 0.9800 . ?
C79 H79B 0.9800 . ?
C79 H79C 0.9800 . ?
C80 H80A 0.9800 . ?
C80 H80B 0.9800 . ?
C80 H80C 0.9800 . ?

loop_
_geom_torsion_atom_site_label_1
_geom_torsion_atom_site_label_2
_geom_torsion_atom_site_label_3
_geom_torsion_atom_site_label_4
_geom_torsion
_geom_torsion_site_symmetry_1
_geom_torsion_site_symmetry_2
_geom_torsion_site_symmetry_3
_geom_torsion_site_symmetry_4
_geom_torsion_publ_flag
O3 N1 C4 C9 6.5(3) . . . . ?
O2 N1 C4 C9 -172.4(2) . . . . ?
O3 N1 C4 C5 -175.8(2) . . . . ?
O2 N1 C4 C5 5.3(3) . . . . ?
C9 C4 C5 C6 1.1(4) . . . . ?
N1 C4 C5 C6 -176.5(2) . . . . ?
C4 C5 C6 C7 -1.1(4) . . . . ?
C5 C6 C7 C8 0.3(3) . . . . ?
C5 C6 C7 C10 172.9(2) . . . . ?
C6 C7 C8 C9 0.5(3) . . . . ?
C10 C7 C8 C9 -172.1(2) . . . . ?
C5 C4 C9 C8 -0.3(4) . . . . ?
N1 C4 C9 C8 177.3(2) . . . . ?
C7 C8 C9 C4 -0.5(4) . . . . ?
C6 C7 C10 O11 -69.7(3) . . . . ?
C8 C7 C10 O11 102.9(3) . . . . ?
C6 C7 C10 N12 113.2(3) . . . . ?
C8 C7 C10 N12 -74.2(3) . . . . ?
O11 C10 N12 C21 -12.2(4) . . . . ?
C7 C10 N12 C21 164.7(2) . . . . ?
O11 C10 N12 C13 170.3(2) . . . . ?
C7 C10 N12 C13 -12.8(3) . . . . ?
C10 N12 C13 C15 -127.7(2) . . . . ?
C21 N12 C13 C15 54.7(3) . . . . ?
C10 N12 C13 C14 105.0(3) . . . . ?
C21 N12 C13 C14 -72.6(3) . . . . ?
N12 C13 C15 C16 87.6(3) . . . . ?
C14 C13 C15 C16 -146.3(2) . . . . ?
N12 C13 C15 C20 -93.7(3) . . . . ?
C14 C13 C15 C20 32.3(4) . . . . ?
C20 C15 C16 C17 0.7(4) . . . . ?
C13 C15 C16 C17 179.5(2) . . . . ?
C15 C16 C17 C18 1.4(4) . . . . ?
C16 C17 C18 C19 -1.8(4) . . . . ?
C17 C18 C19 C20 0.0(4) . . . . ?
C18 C19 C20 C15 2.2(4) . . . . ?
C16 C15 C20 C19 -2.5(4) . . . . ?
C13 C15 C20 C19 178.8(3) . . . . ?
C10 N12 C21 C22 -52.7(3) . . . . ?
C13 N12 C21 C22 124.9(2) . . . . ?
C10 N12 C21 C26 82.8(3) . . . . ?
C13 N12 C21 C26 -99.7(2) . . . . ?
N12 C21 C22 C23 148.3(2) . . . . ?
C26 C21 C22 C23 12.4(3) . . . . ?
C21 C22 C23 C24 -54.9(3) . . . . ?
C21 C22 C23 C28 41.2(3) . . . . ?
C22 C23 C24 C25 86.5(2) . . . . ?
C28 C23 C24 C25 -27.4(2) . . . . ?
C23 C24 C25 C26 -87.3(2) . . . . ?
C23 C24 C25 C28 27.2(2) . . . . ?
C24 C25 C26 C27 -74.9(3) . . . . ?
C28 C25 C26 C27 -170.9(2) . . . . ?
C24 C25 C26 C21 54.5(3) . . . . ?
C28 C25 C26 C21 -41.5(3) . . . . ?
N12 C21 C26 C27 -19.4(3) . . . . ?
C22 C21 C26 C27 114.5(3) . . . . ?
N12 C21 C26 C25 -146.0(2) . . . . ?
C22 C21 C26 C25 -12.0(3) . . . . ?
C22 C23 C28 C29 40.4(4) . . . . ?
C24 C23 C28 C29 149.2(3) . . . . ?
C22 C23 C28 C30 168.1(3) . . . . ?
C24 C23 C28 C30 -83.1(3) . . . . ?
C22 C23 C28 C25 -81.6(3) . . . . ?
C24 C23 C28 C25 27.2(2) . . . . ?
C26 C25 C28 C29 -39.5(4) . . . . ?
C24 C25 C28 C29 -149.2(3) . . . . ?
C26 C25 C28 C30 -166.4(3) . . . . ?
C24 C25 C28 C30 83.9(3) . . . . ?
C26 C25 C28 C23 82.6(3) . . . . ?
C24 C25 C28 C23 -27.1(2) . . . . ?
O52 N51 C54 C55 171.4(3) . . . . ?
O53 N51 C54 C55 -7.5(4) . . . . ?
O52 N51 C54 C59 -7.2(4) . . . . ?
O53 N51 C54 C59 173.9(3) . . . . ?
C59 C54 C55 C56 1.3(4) . . . . ?
N51 C54 C55 C56 -177.2(2) . . . . ?
C54 C55 C56 C57 -0.3(4) . . . . ?
C55 C56 C57 C58 -1.0(4) . . . . ?
C55 C56 C57 C60 -177.4(2) . . . . ?
C56 C57 C58 C59 1.2(4) . . . . ?
C60 C57 C58 C59 177.6(2) . . . . ?
C57 C58 C59 C54 -0.1(4) . . . . ?
C55 C54 C59 C58 -1.2(4) . . . . ?
N51 C54 C59 C58 177.4(2) . . . . ?
C58 C57 C60 O51 -85.1(3) . . . . ?
C56 C57 C60 O51 91.3(3) . . . . ?
C58 C57 C60 N62 95.2(3) . . . . ?
C56 C57 C60 N62 -88.4(3) . . . . ?
O51 C60 N62 C71 -8.0(4) . . . . ?
C57 C60 N62 C71 171.7(2) . . . . ?
O51 C60 N62 C63 -174.6(2) . . . . ?
C57 C60 N62 C63 5.1(3) . . . . ?
C60 N62 C63 C65 -131.7(2) . . . . ?
C71 N62 C63 C65 61.1(3) . . . . ?
C60 N62 C63 C64 100.3(3) . . . . ?
C71 N62 C63 C64 -66.9(3) . . . . ?
N62 C63 C65 C70 86.4(2) . . . . ?
C64 C63 C65 C70 -146.9(2) . . . . ?
N62 C63 C65 C66 -97.1(3) . . . . ?
C64 C63 C65 C66 29.6(3) . . . . ?
C70 C65 C66 C67 -0.6(3) . . . . ?
C63 C65 C66 C67 -177.1(2) . . . . ?
C65 C66 C67 C68 1.4(4) . . . . ?
C66 C67 C68 C69 -1.1(4) . . . . ?
C67 C68 C69 C70 0.0(4) . . . . ?
C66 C65 C70 C69 -0.5(3) . . . . ?
C63 C65 C70 C69 176.1(2) . . . . ?
C68 C69 C70 C65 0.9(4) . . . . ?
C60 N62 C71 C72 -57.5(3) . . . . ?
C63 N62 C71 C72 109.8(2) . . . . ?
C60 N62 C71 C76 78.5(3) . . . . ?
C63 N62 C71 C76 -114.2(2) . . . . ?
N62 C71 C72 C73 149.6(2) . . . . ?
C76 C71 C72 C73 13.7(3) . . . . ?
C71 C72 C73 C74 -56.7(3) . . . . ?
C71 C72 C73 C78 39.0(3) . . . . ?
C72 C73 C74 C75 87.2(2) . . . . ?
C78 C73 C74 C75 -26.91(17) . . . . ?
C73 C74 C75 C76 -86.2(2) . . . . ?
C73 C74 C75 C78 26.85(17) . . . . ?
C74 C75 C76 C77 -78.2(2) . . . . ?
C78 C75 C76 C77 -174.2(2) . . . . ?
C74 C75 C76 C71 52.4(3) . . . . ?
C78 C75 C76 C71 -43.6(3) . . . . ?
N62 C71 C76 C77 -17.9(3) . . . . ?
C72 C71 C76 C77 116.2(2) . . . . ?
N62 C71 C76 C75 -145.5(2) . . . . ?
C72 C71 C76 C75 -11.4(3) . . . . ?
C72 C73 C78 C80 40.2(3) . . . . ?
C74 C73 C78 C80 148.3(2) . . . . ?
C72 C73 C78 C79 167.4(2) . . . . ?
C74 C73 C78 C79 -84.5(2) . . . . ?
C72 C73 C78 C75 -81.4(2) . . . . ?
C74 C73 C78 C75 26.67(17) . . . . ?
C76 C75 C78 C80 -39.4(3) . . . . ?
C74 C75 C78 C80 -149.9(2) . . . . ?
C76 C75 C78 C79 -166.1(2) . . . . ?
C74 C75 C78 C79 83.4(2) . . . . ?
C76 C75 C78 C73 84.0(2) . . . . ?
C74 C75 C78 C73 -26.53(17) . . . . ?
